data_4075231
loop_
_publ_author_name
'Gaderbauer, Walter'
'Zirngast, Michaela'
'Baumgartner, Judith'
'Marschner, Christoph'
'Tilley, T. Don'

_publ_section_title
;
 Synthesis of Polysilanylmagnesium Compounds
;
_journal_issue 10
_journal_name_full Organometallics
_journal_page_first 2599
_journal_page_last 2606
_journal_paper_doi 10.1021/om060147k
_journal_volume 25
_journal_year 2006
_chemical_formula_sum 'C22 H58 Br2 Mg2 O2 Si6'
_chemical_formula_weight 731.66
_chemical_name_systematic ?
_space_group_IT_number 14
_symmetry_cell_setting monoclinic
_symmetry_space_group_name_Hall '-P 2yn'
_symmetry_space_group_name_H-M 'P 1 21/n 1'
_atom_sites_solution_hydrogens geom
_atom_sites_solution_primary direct
_atom_sites_solution_secondary difmap
_audit_creation_method SHELXL-97
_cell_angle_alpha 90.00
_cell_angle_beta 97.01(3)
_cell_angle_gamma 90.00
_cell_formula_units_Z 2
_cell_length_a 8.0433(16)
_cell_length_b 24.718(5)
_cell_length_c 10.042(2)
_cell_measurement_temperature 100(2)
_cell_volume 1981.6(7)
_computing_cell_refinement 'Bruker XSCANS'
_computing_data_collection 'Bruker XSCANS'
_computing_data_reduction 'Bruker SHELXTL'
_computing_molecular_graphics 'Bruker SHELXTL'
_computing_publication_material 'Bruker SHELXTL'
_computing_structure_refinement 'SHELXL-97 (Sheldrick, 1997)'
_computing_structure_solution 'SHELXS-97 (Sheldrick, 1990)'
_diffrn_ambient_temperature 100(2)
_diffrn_measured_fraction_theta_full 1.000
_diffrn_measured_fraction_theta_max 1.000
_diffrn_measurement_device_type 'Bruker P4'
_diffrn_measurement_method '\w scans'
_diffrn_radiation_monochromator graphite
_diffrn_radiation_source 'fine-focus sealed tube'
_diffrn_radiation_type MoK\a
_diffrn_radiation_wavelength 0.71073
_diffrn_reflns_av_R_equivalents 0.0922
_diffrn_reflns_av_sigmaI/netI 0.0834
_diffrn_reflns_limit_h_max 9
_diffrn_reflns_limit_h_min -9
_diffrn_reflns_limit_k_max 29
_diffrn_reflns_limit_k_min -29
_diffrn_reflns_limit_l_max 11
_diffrn_reflns_limit_l_min -11
_diffrn_reflns_number 14101
_diffrn_reflns_theta_full 25.00
_diffrn_reflns_theta_max 25.00
_diffrn_reflns_theta_min 1.65
_exptl_absorpt_coefficient_mu 2.275
_exptl_absorpt_correction_T_max 0.6589
_exptl_absorpt_correction_T_min 0.4483
_exptl_absorpt_correction_type SADABS
_exptl_absorpt_process_details XPREP
_exptl_crystal_colour colorless
_exptl_crystal_density_diffrn 1.226
_exptl_crystal_density_method 'not measured'
_exptl_crystal_description blocks
_exptl_crystal_F_000 768
_exptl_crystal_size_max 0.42
_exptl_crystal_size_mid 0.28
_exptl_crystal_size_min 0.20
_refine_diff_density_max 0.695
_refine_diff_density_min -0.746
_refine_diff_density_rms 0.109
_refine_ls_extinction_method none
_refine_ls_goodness_of_fit_ref 1.080
_refine_ls_hydrogen_treatment constr
_refine_ls_matrix_type full
_refine_ls_number_parameters 161
_refine_ls_number_reflns 3495
_refine_ls_number_restraints 0
_refine_ls_restrained_S_all 1.080
_refine_ls_R_factor_all 0.0959
_refine_ls_R_factor_gt 0.0659
_refine_ls_shift/su_max 0.006
_refine_ls_shift/su_mean 0.002
_refine_ls_structure_factor_coef Fsqd
_refine_ls_weighting_details 'calc w=1/[\s^2^(Fo^2^)+(0.0442P)^2^+5.0882P] where P=(Fo^2^+2Fc^2^)/3'
_refine_ls_weighting_scheme calc
_refine_ls_wR_factor_gt 0.1252
_refine_ls_wR_factor_ref 0.1348
_reflns_number_gt 2600
_reflns_number_total 3495
_reflns_threshold_expression >2sigma(I)
_cod_data_source_file om060147ksi20060307_052954.cif
_cod_data_source_block 7
_cod_depositor_comments
;
The following automatic conversions were performed:

'_symmetry_cell_setting' value 'Monoclinic' changed to 'monoclinic'
according to /home/saulius/struct/CIF-dictionaries/cif_core.dic
dictionary named 'cif_core.dic' version 2.4.1 from 2010-06-29.

Automatic conversion script
Id: cif_fix_values 1715 2011-07-08 13:25:40Z adriana 

The following automatic conversions were performed:

'_refine_ls_hydrogen_treatment' value 'constrained' was replaced with
the value 'constr' as specified in the replacement file
'src/cod-tools/trunk/data/replacement-values/replacement_values.lst'.

Automatic conversion script
Id: cif_fix_values 5376 2017-05-30 11:51:03Z andrius 
;
_cod_original_sg_symbol_H-M P2(1)/n
_cod_database_code 4075231

loop_
_symmetry_equiv_pos_as_xyz
'x, y, z'
'-x+1/2, y+1/2, -z+1/2'
'-x, -y, -z'
'x-1/2, -y-1/2, z-1/2'

loop_
_atom_site_label
_atom_site_type_symbol
_atom_site_fract_x
_atom_site_fract_y
_atom_site_fract_z
_atom_site_U_iso_or_equiv
_atom_site_adp_type
_atom_site_occupancy
_atom_site_symmetry_multiplicity
_atom_site_calc_flag
_atom_site_refinement_flags
Si1 Si 0.4534(2) 0.14443(7) 0.80626(17) 0.0222(4) Uani 1 1 d .
Si2 Si 0.1819(2) 0.17047(7) 0.83893(18) 0.0266(4) Uani 1 1 d .
Si3 Si 0.4498(2) 0.11434(8) 0.58596(18) 0.0308(5) Uani 1 1 d .
Mg1 Mg 0.5582(2) 0.06692(8) 0.9651(2) 0.0235(5) Uani 1 1 d .
Br1 Br 0.36484(8) 0.02553(2) 1.12674(6) 0.0261(2) Uani 1 1 d .
O1 O 0.7579(5) 0.08282(18) 1.1003(4) 0.0319(11) Uani 1 1 d .
C1 C 0.5804(8) 0.2100(3) 0.8229(7) 0.0331(16) Uani 1 1 d .
H1A H 0.6951 0.2028 0.8041 0.050 Uiso 1 1 calc R
H1B H 0.5829 0.2242 0.9143 0.050 Uiso 1 1 calc R
H1C H 0.5284 0.2368 0.7587 0.050 Uiso 1 1 calc R
C2 C 0.1900(9) 0.2063(3) 1.0032(7) 0.053(2) Uani 1 1 d .
H2A H 0.0768 0.2177 1.0175 0.079 Uiso 1 1 calc R
H2B H 0.2626 0.2381 1.0028 0.079 Uiso 1 1 calc R
H2C H 0.2348 0.1818 1.0756 0.079 Uiso 1 1 calc R
C3 C 0.0400(8) 0.1108(3) 0.8449(7) 0.0371(17) Uani 1 1 d .
H3A H 0.0849 0.0867 0.9181 0.056 Uiso 1 1 calc R
H3B H 0.0326 0.0912 0.7595 0.056 Uiso 1 1 calc R
H3C H -0.0718 0.1232 0.8603 0.056 Uiso 1 1 calc R
C4 C 0.0819(9) 0.2185(3) 0.7081(8) 0.052(2) Uani 1 1 d .
H4A H -0.0200 0.2337 0.7376 0.077 Uiso 1 1 calc R
H4B H 0.0531 0.1990 0.6234 0.077 Uiso 1 1 calc R
H4C H 0.1604 0.2478 0.6949 0.077 Uiso 1 1 calc R
C5 C 0.3271(8) 0.0499(3) 0.5593(7) 0.0352(17) Uani 1 1 d .
H5A H 0.2101 0.0566 0.5723 0.053 Uiso 1 1 calc R
H5B H 0.3747 0.0226 0.6238 0.053 Uiso 1 1 calc R
H5C H 0.3323 0.0367 0.4678 0.053 Uiso 1 1 calc R
C6 C 0.3637(10) 0.1643(3) 0.4541(7) 0.053(2) Uani 1 1 d .
H6A H 0.3638 0.1481 0.3650 0.080 Uiso 1 1 calc R
H6B H 0.4336 0.1969 0.4607 0.080 Uiso 1 1 calc R
H6C H 0.2488 0.1739 0.4678 0.080 Uiso 1 1 calc R
C7 C 0.6701(9) 0.0990(4) 0.5536(8) 0.060(2) Uani 1 1 d .
H7A H 0.7165 0.0703 0.6144 0.090 Uiso 1 1 calc R
H7B H 0.7389 0.1317 0.5689 0.090 Uiso 1 1 calc R
H7C H 0.6698 0.0871 0.4605 0.090 Uiso 1 1 calc R
C8 C 0.8746(9) 0.0426(3) 1.1645(7) 0.050(2) Uani 1 1 d .
H8A H 0.9564 0.0316 1.1035 0.060 Uiso 1 1 calc R
H8B H 0.8136 0.0101 1.1896 0.060 Uiso 1 1 calc R
C9 C 0.9612(10) 0.0701(5) 1.2868(8) 0.074(3) Uani 1 1 d .
H9A H 0.9063 0.0610 1.3670 0.089 Uiso 1 1 calc R
H9B H 1.0803 0.0591 1.3030 0.089 Uiso 1 1 calc R
C10 C 0.9462(14) 0.1268(5) 1.2572(9) 0.093(4) Uani 1 1 d .
H10A H 1.0420 0.1392 1.2119 0.112 Uiso 1 1 calc R
H10B H 0.9444 0.1479 1.3408 0.112 Uiso 1 1 calc R
C11 C 0.7809(11) 0.1343(3) 1.1645(9) 0.065(3) Uani 1 1 d .
H11A H 0.6874 0.1428 1.2167 0.079 Uiso 1 1 calc R
H11B H 0.7905 0.1635 1.0983 0.079 Uiso 1 1 calc R

loop_
_atom_site_aniso_label
_atom_site_aniso_U_11
_atom_site_aniso_U_22
_atom_site_aniso_U_33
_atom_site_aniso_U_23
_atom_site_aniso_U_13
_atom_site_aniso_U_12
Si1 0.0195(9) 0.0225(9) 0.0241(9) 0.0018(7) 0.0003(7) 0.0007(7)
Si2 0.0225(9) 0.0269(10) 0.0303(10) 0.0044(8) 0.0032(8) 0.0035(8)
Si3 0.0327(10) 0.0358(11) 0.0240(10) -0.0015(8) 0.0041(8) -0.0026(9)
Mg1 0.0207(11) 0.0224(11) 0.0269(12) 0.0010(9) 0.0007(9) 0.0016(9)
Br1 0.0251(3) 0.0258(3) 0.0284(3) 0.0004(3) 0.0075(2) 0.0044(3)
O1 0.021(2) 0.039(3) 0.033(3) -0.003(2) -0.008(2) -0.006(2)
C1 0.029(4) 0.031(4) 0.039(4) 0.005(3) 0.003(3) -0.004(3)
C2 0.043(5) 0.066(6) 0.050(5) -0.020(4) 0.007(4) 0.007(4)
C3 0.022(4) 0.036(4) 0.054(5) 0.002(4) 0.007(3) 0.002(3)
C4 0.039(4) 0.054(5) 0.064(5) 0.026(4) 0.015(4) 0.021(4)
C5 0.038(4) 0.038(4) 0.027(4) -0.006(3) -0.005(3) 0.001(3)
C6 0.073(6) 0.050(5) 0.036(4) 0.009(4) -0.001(4) -0.024(4)
C7 0.040(5) 0.092(7) 0.052(5) -0.029(5) 0.025(4) -0.009(5)
C8 0.025(4) 0.081(6) 0.041(5) 0.018(4) -0.010(3) 0.002(4)
C9 0.027(4) 0.157(11) 0.038(5) -0.012(6) -0.003(4) 0.019(6)
C10 0.114(9) 0.116(9) 0.041(5) 0.013(6) -0.028(6) -0.079(8)
C11 0.071(6) 0.047(5) 0.078(6) -0.022(5) 0.005(5) -0.005(5)

loop_
_atom_type_symbol
_atom_type_description
_atom_type_scat_dispersion_real
_atom_type_scat_dispersion_imag
_atom_type_scat_source
C C 0.0033 0.0016 'International Tables Vol C Tables 4.2.6.8 and 6.1.1.4'
H H 0.0000 0.0000 'International Tables Vol C Tables 4.2.6.8 and 6.1.1.4'
O O 0.0106 0.0060 'International Tables Vol C Tables 4.2.6.8 and 6.1.1.4'
Mg Mg 0.0486 0.0363 'International Tables Vol C Tables 4.2.6.8 and 6.1.1.4'
Si Si 0.0817 0.0704 'International Tables Vol C Tables 4.2.6.8 and 6.1.1.4'
Br Br -0.2901 2.4595 'International Tables Vol C Tables 4.2.6.8 and 6.1.1.4'

loop_
_geom_angle_atom_site_label_1
_geom_angle_atom_site_label_2
_geom_angle_atom_site_label_3
_geom_angle
_geom_angle_site_symmetry_1
_geom_angle_site_symmetry_3
C1 Si1 Si3 107.3(2) . .
C1 Si1 Si2 104.6(2) . .
Si3 Si1 Si2 108.50(10) . .
C1 Si1 Mg1 116.5(2) . .
Si3 Si1 Mg1 108.46(9) . .
Si2 Si1 Mg1 111.08(9) . .
C2 Si2 C3 107.5(3) . .
C2 Si2 C4 106.6(4) . .
C3 Si2 C4 108.1(3) . .
C2 Si2 Si1 108.8(2) . .
C3 Si2 Si1 111.8(2) . .
C4 Si2 Si1 113.8(2) . .
C5 Si3 C7 107.1(4) . .
C5 Si3 C6 108.4(3) . .
C7 Si3 C6 106.5(4) . .
C5 Si3 Si1 110.6(2) . .
C7 Si3 Si1 109.0(3) . .
C6 Si3 Si1 114.8(3) . .
O1 Mg1 Si1 116.62(16) . .
O1 Mg1 Br1 102.05(15) . 3_657
Si1 Mg1 Br1 121.06(9) . 3_657
O1 Mg1 Br1 98.35(15) . .
Si1 Mg1 Br1 120.45(8) . .
Br1 Mg1 Br1 93.61(7) 3_657 .
O1 Mg1 Mg1 104.97(16) . 3_657
Si1 Mg1 Mg1 138.33(11) . 3_657
Br1 Mg1 Mg1 47.08(5) 3_657 3_657
Br1 Mg1 Mg1 46.53(5) . 3_657
Mg1 Br1 Mg1 86.39(7) 3_657 .
C11 O1 C8 111.5(6) . .
C11 O1 Mg1 121.8(5) . .
C8 O1 Mg1 125.6(4) . .
O1 C8 C9 105.2(7) . .
C10 C9 C8 104.7(7) . .
C9 C10 C11 106.7(7) . .
O1 C11 C10 102.7(7) . .

loop_
_geom_bond_atom_site_label_1
_geom_bond_atom_site_label_2
_geom_bond_distance
_geom_bond_site_symmetry_2
Si1 C1 1.913(6) .
Si1 Si3 2.331(2) .
Si1 Si2 2.338(2) .
Si1 Mg1 2.568(3) .
Si2 C2 1.866(7) .
Si2 C3 1.871(7) .
Si2 C4 1.877(7) .
Si3 C5 1.876(7) .
Si3 C7 1.879(7) .
Si3 C6 1.880(7) .
Mg1 O1 2.011(4) .
Mg1 Br1 2.568(2) 3_657
Mg1 Br1 2.592(2) .
Mg1 Mg1 3.532(4) 3_657
Br1 Mg1 2.568(2) 3_657
O1 C11 1.429(9) .
O1 C8 1.461(8) .
C8 C9 1.499(11) .
C9 C10 1.435(13) .
C10 C11 1.539(12) .

loop_
_geom_torsion_atom_site_label_1
_geom_torsion_atom_site_label_2
_geom_torsion_atom_site_label_3
_geom_torsion_atom_site_label_4
_geom_torsion
_geom_torsion_site_symmetry_1
_geom_torsion_site_symmetry_4
C1 Si1 Si2 C2 -55.4(4) . .
Si3 Si1 Si2 C2 -169.7(3) . .
Mg1 Si1 Si2 C2 71.2(3) . .
C1 Si1 Si2 C3 -173.9(3) . .
Si3 Si1 Si2 C3 71.7(3) . .
Mg1 Si1 Si2 C3 -47.4(3) . .
C1 Si1 Si2 C4 63.3(4) . .
Si3 Si1 Si2 C4 -51.0(3) . .
Mg1 Si1 Si2 C4 -170.2(3) . .
C1 Si1 Si3 C5 -179.9(3) . .
Si2 Si1 Si3 C5 -67.3(2) . .
Mg1 Si1 Si3 C5 53.4(3) . .
C1 Si1 Si3 C7 62.6(4) . .
Si2 Si1 Si3 C7 175.1(3) . .
Mg1 Si1 Si3 C7 -64.1(3) . .
C1 Si1 Si3 C6 -56.9(4) . .
Si2 Si1 Si3 C6 55.7(3) . .
Mg1 Si1 Si3 C6 176.4(3) . .
C1 Si1 Mg1 O1 3.1(3) . .
Si3 Si1 Mg1 O1 124.29(17) . .
Si2 Si1 Mg1 O1 -116.56(17) . .
C1 Si1 Mg1 Br1 -122.0(2) . 3_657
Si3 Si1 Mg1 Br1 -0.77(13) . 3_657
Si2 Si1 Mg1 Br1 118.39(10) . 3_657
C1 Si1 Mg1 Br1 122.0(2) . .
Si3 Si1 Mg1 Br1 -116.83(10) . .
Si2 Si1 Mg1 Br1 2.33(13) . .
C1 Si1 Mg1 Mg1 179.3(3) . 3_657
Si3 Si1 Mg1 Mg1 -59.50(18) . 3_657
Si2 Si1 Mg1 Mg1 59.65(18) . 3_657
O1 Mg1 Br1 Mg1 -102.74(15) . 3_657
Si1 Mg1 Br1 Mg1 129.55(12) . 3_657
Br1 Mg1 Br1 Mg1 0.0 3_657 3_657
Si1 Mg1 O1 C11 37.1(6) . .
Br1 Mg1 O1 C11 171.3(5) 3_657 .
Br1 Mg1 O1 C11 -93.2(5) . .
Mg1 Mg1 O1 C11 -140.3(5) 3_657 .
Si1 Mg1 O1 C8 -156.1(5) . .
Br1 Mg1 O1 C8 -21.9(5) 3_657 .
Br1 Mg1 O1 C8 73.6(5) . .
Mg1 Mg1 O1 C8 26.5(5) 3_657 .
C11 O1 C8 C9 7.0(8) . .
Mg1 O1 C8 C9 -161.0(5) . .
O1 C8 C9 C10 -23.6(9) . .
C8 C9 C10 C11 30.9(10) . .
C8 O1 C11 C10 11.2(8) . .
Mg1 O1 C11 C10 179.7(5) . .
C9 C10 C11 O1 -26.3(10) . .
